data_7203711
loop_
_publ_author_name
'Carlucci, Lucia'
'Ciani, Gianfranco'
'Proserpio, Davide M.'
'Porta, Francesca'

_publ_section_title
;
 Four new 2D porous polymeric frames from the self-assembly of silver
 triflate and silver tosylate with free-base and Zn-metallated
 5,10,15,20-tetra(4-pyridyl)porphyrin
;
_journal_issue 11
_journal_name_full CrystEngComm
_journal_page_first 78
_journal_paper_doi 10.1039/b417709f
_journal_volume 7
_journal_year 2005
_chemical_formula_sum 'C42 H26 Ag2 F6 N8 O6 S2'
_chemical_formula_weight 1132.57
_space_group_IT_number 13
_symmetry_cell_setting monoclinic
_symmetry_space_group_name_Hall '-P 2yc'
_symmetry_space_group_name_H-M 'P 1 2/c 1'
_atom_sites_solution_hydrogens geom
_atom_sites_solution_primary direct
_atom_sites_solution_secondary difmap
_cell_angle_alpha 90.00
_cell_angle_beta 114.410(10)
_cell_angle_gamma 90.00
_cell_formula_units_Z 4
_cell_length_a 17.974(6)
_cell_length_b 19.563(6)
_cell_length_c 18.139(6)
_cell_measurement_reflns_used 799
_cell_measurement_temperature 293(2)
_cell_measurement_theta_max 18
_cell_measurement_theta_min 3
_cell_volume 5808(3)
_computing_molecular_graphics SCHAKAL
_computing_structure_refinement 'SHELXL-97 (Sheldrick, 1997)'
_computing_structure_solution SIR92
_diffrn_ambient_temperature 293(2)
_diffrn_detector_type CCD_plate
_diffrn_measured_fraction_theta_full 0.992
_diffrn_measured_fraction_theta_max 0.992
_diffrn_measurement_device SMART
_diffrn_measurement_method omega-scan
_diffrn_radiation_monochromator graphite
_diffrn_radiation_source 'fine-focus sealed tube'
_diffrn_radiation_type MoK\a
_diffrn_radiation_wavelength 0.71073
_diffrn_reflns_av_R_equivalents 0.1227
_diffrn_reflns_av_sigmaI/netI 0.1312
_diffrn_reflns_limit_h_max 21
_diffrn_reflns_limit_h_min -21
_diffrn_reflns_limit_k_max 23
_diffrn_reflns_limit_k_min -23
_diffrn_reflns_limit_l_max 21
_diffrn_reflns_limit_l_min -21
_diffrn_reflns_number 47519
_diffrn_reflns_theta_full 25.25
_diffrn_reflns_theta_max 25.25
_diffrn_reflns_theta_min 1.04
_diffrn_standards_decay_% 5
_exptl_absorpt_coefficient_mu 0.809
_exptl_absorpt_correction_T_max 1.00
_exptl_absorpt_correction_T_min 0.76
_exptl_absorpt_correction_type sadabs
_exptl_crystal_colour brown-orange
_exptl_crystal_density_diffrn 1.295
_exptl_crystal_density_method 'not measured'
_exptl_crystal_description block
_exptl_crystal_F_000 2248
_exptl_crystal_size_max 0.08
_exptl_crystal_size_mid 0.08
_exptl_crystal_size_min 0.04
_refine_diff_density_max 0.479
_refine_diff_density_min -0.792
_refine_diff_density_rms 0.090
_refine_ls_extinction_method none
_refine_ls_goodness_of_fit_all 0.764
_refine_ls_hydrogen_treatment mixed
_refine_ls_matrix_type full
_refine_ls_number_parameters 595
_refine_ls_number_reflns 10451
_refine_ls_number_restraints 60
_refine_ls_restrained_S_all 0.765
_refine_ls_R_factor_all 0.1463
_refine_ls_R_factor_obs 0.0553
_refine_ls_shift/su_max 0.103
_refine_ls_shift/su_mean 0.006
_refine_ls_structure_factor_coef Fsqd
_refine_ls_weighting_details 'calc w=1/[\s^2^(Fo^2^)+(0.0761P)^2^+0.0000P] where P=(Fo^2^+2Fc^2^)/3'
_refine_ls_weighting_scheme calc
_refine_ls_wR_factor_all 0.1432
_refine_ls_wR_factor_obs 0.1221
_reflns_number_observed 4201
_reflns_number_total 10451
_reflns_observed_criterion >2sigma(I)
_cod_data_source_file b417709f.txt
_cod_data_source_block 1
_cod_depositor_comments
;
The following automatic conversions were performed:
'_symmetry_cell_setting' value 'Monoclinic' changed to 'monoclinic'
according to '/home/saulius/struct/CIF-dictionaries/cif_core.dic'
dictionary named 'cif_core.dic' version 2.4.1 from 2010-06-29.

Automatic conversion script
Id: cif_fix_enum 1527 2010-12-29 10:47:43Z saulius 
;
_cod_original_sg_symbol_H-M P2/c
_cod_database_code 7203711
_diffrn_measurement_domega 0.30
_diffrn_measurement_rtime 30

loop_
_symmetry_equiv_pos_as_xyz
'x, y, z'
'-x, y, -z+1/2'
'-x, -y, -z'
'x, -y, z-1/2'

loop_
_atom_site_label
_atom_site_type_symbol
_atom_site_fract_x
_atom_site_fract_y
_atom_site_fract_z
_atom_site_U_iso_or_equiv
_atom_site_adp_type
_atom_site_occupancy
_atom_site_symmetry_multiplicity
_atom_site_calc_flag
_atom_site_refinement_flags
_atom_site_disorder_assembly
_atom_site_disorder_group
Ag1 Ag -0.05838(4) 0.91163(2) 0.12515(4) 0.1003(3) Uani 1 1 d . . .
Ag2 Ag 0.48967(3) 0.42800(3) 0.55029(3) 0.0826(2) Uani 1 1 d . . .
C1 C 0.1356(3) 0.4096(3) 0.2560(3) 0.0395(13) Uani 1 1 d . . .
C2 C 0.1023(3) 0.3473(3) 0.2216(3) 0.0415(14) Uani 1 1 d . . .
C3 C 0.1348(3) 0.2812(3) 0.2558(3) 0.0569(17) Uani 1 1 d . . .
H3 H 0.1831 0.2732 0.3012 0.068 Uiso 1 1 calc R . .
C4 C 0.0827(3) 0.2342(3) 0.2102(3) 0.0642(18) Uani 1 1 d . . .
H4 H 0.0876 0.1871 0.2174 0.077 Uiso 1 1 calc R . .
C5 C 0.0169(3) 0.2703(3) 0.1471(3) 0.0451(14) Uani 1 1 d . . .
C6 C -0.0524(3) 0.2370(2) 0.0876(3) 0.0437(14) Uani 1 1 d . . .
C7 C -0.1165(3) 0.2701(3) 0.0251(3) 0.0447(14) Uani 1 1 d . . .
C8 C -0.1838(3) 0.2376(3) -0.0372(3) 0.0580(17) Uani 1 1 d . . .
H8 H -0.1960 0.1912 -0.0414 0.070 Uiso 1 1 calc R . .
C9 C -0.2268(3) 0.2871(3) -0.0890(3) 0.0551(16) Uani 1 1 d . . .
H9 H -0.2743 0.2802 -0.1355 0.066 Uiso 1 1 calc R . .
C10 C -0.1887(3) 0.3509(3) -0.0621(3) 0.0429(14) Uani 1 1 d . . .
C11 C -0.2106(3) 0.4142(3) -0.0991(3) 0.0382(12) Uani 1 1 d . . .
C12 C -0.1722(3) 0.4766(3) -0.0681(3) 0.0373(13) Uani 1 1 d . . .
C13 C -0.1936(3) 0.5419(3) -0.1068(3) 0.0424(14) Uani 1 1 d . . .
H13 H -0.2325 0.5495 -0.1592 0.051 Uiso 1 1 calc R . .
C14 C -0.1496(3) 0.5894(3) -0.0568(3) 0.0464(14) Uani 1 1 d . . .
H14 H -0.1519 0.6363 -0.0662 0.056 Uiso 1 1 calc R . .
C15 C -0.0968(3) 0.5540(2) 0.0163(3) 0.0356(12) Uani 1 1 d . . .
C16 C -0.0419(3) 0.5869(2) 0.0858(3) 0.0370(12) Uani 1 1 d . . .
C17 C 0.0180(3) 0.5546(2) 0.1521(3) 0.0360(12) Uani 1 1 d . . .
C18 C 0.0789(3) 0.5864(3) 0.2225(3) 0.0466(14) Uani 1 1 d . . .
H18 H 0.0823 0.6328 0.2346 0.056 Uiso 1 1 calc R . .
C19 C 0.1298(3) 0.5382(3) 0.2675(3) 0.0467(15) Uani 1 1 d . . .
H19 H 0.1759 0.5454 0.3153 0.056 Uiso 1 1 calc R . .
C20 C 0.1014(3) 0.4735(3) 0.2299(3) 0.0377(13) Uani 1 1 d . . .
C111 C 0.2183(3) 0.4091(3) 0.3258(3) 0.0375(13) Uani 1 1 d . . .
C112 C 0.2864(3) 0.3865(3) 0.3168(3) 0.0496(15) Uani 1 1 d . . .
H112 H 0.2809 0.3670 0.2681 0.060 Uiso 1 1 calc R . .
C113 C 0.3630(3) 0.3924(3) 0.3794(3) 0.0605(17) Uani 1 1 d . . .
H113 H 0.4084 0.3774 0.3718 0.073 Uiso 1 1 calc R . .
C115 C 0.3073(4) 0.4388(3) 0.4602(3) 0.0626(17) Uani 1 1 d . . .
H115 H 0.3142 0.4561 0.5104 0.075 Uiso 1 1 calc R . .
C116 C 0.2297(3) 0.4349(3) 0.4005(3) 0.0513(15) Uani 1 1 d . . .
H116 H 0.1853 0.4494 0.4101 0.062 Uiso 1 1 calc R . .
C211 C -0.0562(4) 0.1617(3) 0.0929(3) 0.0548(17) Uani 1 1 d . . .
C212 C -0.1145(4) 0.1305(3) 0.1135(4) 0.0629(18) Uani 1 1 d . . .
H212 H -0.1540 0.1567 0.1211 0.076 Uiso 1 1 calc R . .
C213 C -0.1133(5) 0.0604(3) 0.1227(4) 0.086(2) Uani 1 1 d . . .
H213 H -0.1517 0.0401 0.1378 0.103 Uiso 1 1 calc R . .
C215 C -0.0042(5) 0.0507(4) 0.0888(4) 0.079(2) Uani 1 1 d . . .
H215 H 0.0338 0.0234 0.0801 0.095 Uiso 1 1 calc R . .
C216 C -0.0015(4) 0.1197(3) 0.0787(4) 0.0689(19) Uani 1 1 d . . .
H216 H 0.0369 0.1383 0.0624 0.083 Uiso 1 1 calc R . .
C311 C -0.2824(3) 0.4158(3) -0.1805(3) 0.0412(13) Uani 1 1 d . . .
C312 C -0.2816(3) 0.3767(3) -0.2437(3) 0.0522(15) Uani 1 1 d . . .
H312 H -0.2385 0.3470 -0.2358 0.063 Uiso 1 1 calc R . .
C313 C -0.3471(3) 0.3826(3) -0.3196(3) 0.0588(17) Uani 1 1 d . . .
H313 H -0.3479 0.3552 -0.3618 0.071 Uiso 1 1 calc R . .
C315 C -0.4090(3) 0.4642(3) -0.2729(4) 0.0645(18) Uani 1 1 d . . .
H315 H -0.4519 0.4946 -0.2826 0.077 Uiso 1 1 calc R . .
C316 C -0.3476(3) 0.4598(3) -0.1955(3) 0.0504(15) Uani 1 1 d . . .
H316 H -0.3501 0.4861 -0.1539 0.060 Uiso 1 1 calc R . .
C411 C -0.0479(3) 0.6622(3) 0.0894(3) 0.0412(14) Uani 1 1 d . . .
C412 C -0.1209(3) 0.6925(3) 0.0846(3) 0.0518(15) Uani 1 1 d . . .
H412 H -0.1662 0.6659 0.0776 0.062 Uiso 1 1 calc R . .
C413 C -0.1232(4) 0.7625(3) 0.0904(4) 0.0703(19) Uani 1 1 d . . .
H413 H -0.1716 0.7823 0.0867 0.084 Uiso 1 1 calc R . .
C415 C 0.0075(4) 0.7738(3) 0.1034(4) 0.0681(19) Uani 1 1 d . . .
H415 H 0.0512 0.8014 0.1077 0.082 Uiso 1 1 calc R . .
C416 C 0.0156(3) 0.7067(3) 0.0996(3) 0.0531(16) Uani 1 1 d . . .
H416 H 0.0653 0.6890 0.1040 0.064 Uiso 1 1 calc R . .
N1 N 0.0303(2) 0.33848(19) 0.1551(2) 0.0367(11) Uani 1 1 d . . .
N2 N -0.1214(2) 0.3391(2) 0.0097(2) 0.0402(11) Uani 1 1 d . . .
N3 N -0.1106(2) 0.48531(19) 0.0075(2) 0.0361(10) Uani 1 1 d . . .
N4 N 0.0328(2) 0.48554(19) 0.1596(2) 0.0367(11) Uani 1 1 d . . .
N114 N 0.3731(3) 0.4192(3) 0.4501(3) 0.0573(13) Uani 1 1 d . . .
N214 N -0.0587(4) 0.0204(3) 0.1105(4) 0.0811(18) Uani 1 1 d . . .
N314 N -0.4086(3) 0.4265(3) -0.3338(3) 0.0644(15) Uani 1 1 d . . .
N414 N -0.0603(3) 0.8039(2) 0.1012(3) 0.0706(15) Uani 1 1 d . . .
C100 C -0.2355(8) 0.8596(7) 0.2277(7) 0.194(7) Uani 1 1 d D . .
O11 O -0.0992(4) 0.9004(3) 0.2436(4) 0.153(2) Uani 1 1 d D . .
O12 O -0.1335(4) 0.9120(3) 0.3578(4) 0.137(2) Uani 1 1 d D . .
O13 O -0.1980(5) 0.9859(3) 0.2431(5) 0.194(3) Uani 1 1 d D . .
F11 F -0.2964(5) 0.8692(6) 0.2476(7) 0.325(8) Uani 1 1 d D . .
F12 F -0.2058(5) 0.7988(4) 0.2483(5) 0.228(4) Uani 1 1 d D . .
F13 F -0.2650(5) 0.8612(5) 0.1478(5) 0.256(4) Uani 1 1 d D . .
S1 S -0.15805(16) 0.92143(13) 0.27187(18) 0.1171(8) Uani 1 1 d D . .
S2 S 0.61117(11) 0.38260(10) 0.45079(11) 0.0721(5) Uani 1 1 d D . .
O21 O 0.6929(2) 0.3963(3) 0.5055(3) 0.1107(18) Uani 1 1 d D . .
O22 O 0.5637(3) 0.3478(3) 0.4867(3) 0.1017(16) Uani 1 1 d D . .
O23 O 0.5697(3) 0.4385(3) 0.4006(3) 0.1207(19) Uani 1 1 d D . .
C200 C 0.6202(6) 0.3193(6) 0.3837(6) 0.125(3) Uani 1 1 d D . .
F21 F 0.5518(4) 0.2925(3) 0.3375(3) 0.182(3) Uani 1 1 d D . .
F22 F 0.6669(5) 0.2694(4) 0.4270(5) 0.238(4) Uani 1 1 d D . .
F23 F 0.6541(5) 0.3445(4) 0.3393(4) 0.225(4) Uani 1 1 d D . .

loop_
_atom_site_aniso_label
_atom_site_aniso_U_11
_atom_site_aniso_U_22
_atom_site_aniso_U_33
_atom_site_aniso_U_23
_atom_site_aniso_U_13
_atom_site_aniso_U_12
Ag1 0.1132(5) 0.0352(3) 0.1374(6) -0.0002(3) 0.0366(4) 0.0018(3)
Ag2 0.0413(3) 0.1270(5) 0.0451(3) -0.0015(3) -0.0166(2) -0.0009(3)
C1 0.032(3) 0.051(3) 0.025(3) -0.006(3) 0.002(2) -0.001(3)
C2 0.030(3) 0.049(3) 0.034(3) 0.002(3) 0.001(2) 0.007(3)
C3 0.043(3) 0.057(4) 0.046(4) 0.016(3) -0.006(3) 0.006(3)
C4 0.052(4) 0.044(3) 0.061(4) 0.003(3) -0.011(3) -0.004(3)
C5 0.043(3) 0.038(3) 0.040(3) 0.008(3) 0.002(3) 0.005(3)
C6 0.044(3) 0.034(3) 0.047(3) 0.002(3) 0.012(3) 0.004(3)
C7 0.043(3) 0.035(3) 0.046(3) -0.007(3) 0.008(3) -0.002(3)
C8 0.047(4) 0.044(3) 0.055(4) -0.006(3) -0.006(3) -0.016(3)
C9 0.044(3) 0.054(4) 0.043(4) -0.007(3) -0.006(3) -0.006(3)
C10 0.034(3) 0.041(3) 0.041(3) -0.009(3) 0.003(3) -0.003(3)
C11 0.034(3) 0.040(3) 0.033(3) 0.001(3) 0.007(2) 0.004(3)
C12 0.031(3) 0.050(3) 0.027(3) 0.000(3) 0.008(2) 0.000(3)
C13 0.032(3) 0.048(3) 0.033(3) 0.008(3) -0.001(2) 0.007(3)
C14 0.047(3) 0.041(3) 0.039(3) 0.007(3) 0.005(3) 0.004(3)
C15 0.033(3) 0.032(3) 0.031(3) -0.001(2) 0.003(2) 0.000(2)
C16 0.027(3) 0.035(3) 0.046(3) 0.005(3) 0.012(3) 0.005(2)
C17 0.031(3) 0.037(3) 0.035(3) -0.003(3) 0.009(2) -0.002(2)
C18 0.048(3) 0.041(3) 0.044(3) -0.008(3) 0.012(3) -0.005(3)
C19 0.037(3) 0.044(3) 0.043(3) -0.009(3) 0.000(3) 0.003(3)
C20 0.031(3) 0.042(3) 0.036(3) -0.003(3) 0.010(3) -0.005(3)
C111 0.026(3) 0.049(3) 0.029(3) -0.002(3) 0.002(2) -0.007(3)
C112 0.033(3) 0.072(4) 0.035(3) -0.003(3) 0.006(3) 0.009(3)
C113 0.041(4) 0.091(5) 0.039(4) -0.010(3) 0.007(3) 0.007(3)
C115 0.058(4) 0.098(5) 0.022(3) -0.006(3) 0.007(3) -0.005(4)
C116 0.039(3) 0.078(4) 0.028(3) -0.009(3) 0.005(3) 0.006(3)
C211 0.053(4) 0.044(4) 0.046(4) -0.001(3) -0.002(3) -0.006(3)
C212 0.058(4) 0.044(4) 0.082(5) -0.001(3) 0.024(4) -0.003(3)
C213 0.090(6) 0.043(4) 0.119(6) -0.002(4) 0.037(5) -0.003(4)
C215 0.079(5) 0.052(5) 0.091(5) -0.002(4) 0.020(4) 0.018(4)
C216 0.068(5) 0.053(4) 0.073(5) 0.001(4) 0.017(4) -0.007(4)
C311 0.032(3) 0.057(3) 0.023(3) 0.008(3) 0.001(2) -0.003(3)
C312 0.040(3) 0.059(4) 0.041(4) -0.006(3) 0.000(3) 0.001(3)
C313 0.042(4) 0.076(4) 0.041(4) -0.004(3) -0.001(3) 0.010(3)
C315 0.028(3) 0.099(5) 0.050(4) 0.004(4) 0.000(3) 0.006(3)
C316 0.037(3) 0.068(4) 0.032(3) -0.004(3) -0.001(3) 0.005(3)
C411 0.040(3) 0.045(3) 0.038(3) 0.000(3) 0.015(3) 0.000(3)
C412 0.043(4) 0.036(3) 0.073(4) 0.001(3) 0.021(3) 0.004(3)
C413 0.050(4) 0.050(4) 0.103(5) 0.000(4) 0.025(4) 0.009(3)
C415 0.063(5) 0.047(4) 0.093(5) 0.003(4) 0.032(4) -0.011(4)
C416 0.052(4) 0.038(3) 0.074(4) 0.002(3) 0.031(3) -0.003(3)
N1 0.029(2) 0.038(3) 0.029(2) 0.003(2) -0.0020(19) 0.0026(19)
N2 0.033(2) 0.037(3) 0.032(2) -0.005(2) -0.005(2) 0.004(2)
N3 0.029(2) 0.039(3) 0.033(3) 0.002(2) 0.006(2) -0.0002(19)
N4 0.024(2) 0.041(3) 0.033(2) 0.005(2) -0.0007(19) 0.0018(19)
N114 0.035(3) 0.089(4) 0.037(3) -0.003(3) 0.003(2) 0.003(3)
N214 0.085(5) 0.042(3) 0.099(5) -0.004(3) 0.020(4) -0.002(4)
N314 0.038(3) 0.096(4) 0.040(3) 0.002(3) -0.004(2) 0.004(3)
N414 0.064(4) 0.048(3) 0.094(4) -0.006(3) 0.028(3) -0.007(3)
C100 0.189(15) 0.159(12) 0.152(13) -0.011(11) -0.010(11) 0.017(12)
O11 0.126(6) 0.179(7) 0.174(7) 0.001(5) 0.083(5) 0.012(5)
O12 0.178(6) 0.106(4) 0.109(5) 0.004(4) 0.042(4) 0.001(4)
O13 0.224(8) 0.149(6) 0.214(8) 0.097(6) 0.096(7) 0.085(6)
F11 0.170(8) 0.453(17) 0.404(16) -0.144(13) 0.172(10) -0.098(9)
F12 0.284(10) 0.176(7) 0.204(8) -0.025(6) 0.079(7) -0.101(7)
F13 0.178(7) 0.385(13) 0.140(6) -0.029(7) 0.000(6) 0.000(7)
S1 0.1065(19) 0.1071(19) 0.134(2) 0.0281(18) 0.0462(18) 0.0127(16)
S2 0.0512(11) 0.0935(13) 0.0644(12) -0.0023(11) 0.0166(10) 0.0004(10)
O21 0.050(3) 0.146(5) 0.105(4) -0.029(3) 0.001(3) -0.007(3)
O22 0.081(4) 0.152(5) 0.075(3) 0.003(3) 0.036(3) -0.021(3)
O23 0.105(4) 0.109(4) 0.100(4) 0.025(3) -0.005(3) 0.007(3)
C200 0.126(9) 0.163(10) 0.108(8) -0.030(8) 0.072(8) -0.027(8)
F21 0.194(6) 0.229(7) 0.128(5) -0.100(5) 0.071(4) -0.123(5)
F22 0.219(8) 0.168(6) 0.287(10) -0.063(6) 0.065(8) 0.062(6)
F23 0.270(8) 0.287(9) 0.204(7) -0.151(7) 0.182(7) -0.159(7)

loop_
_atom_type_symbol
_atom_type_description
_atom_type_scat_dispersion_real
_atom_type_scat_dispersion_imag
_atom_type_scat_source
C C 0.0033 0.0016 'International Tables Vol C Tables 4.2.6.8 and 6.1.1.4'
H H 0.0000 0.0000 'International Tables Vol C Tables 4.2.6.8 and 6.1.1.4'
N N 0.0061 0.0033 'International Tables Vol C Tables 4.2.6.8 and 6.1.1.4'
O O 0.0106 0.0060 'International Tables Vol C Tables 4.2.6.8 and 6.1.1.4'
F F 0.0171 0.0103 'International Tables Vol C Tables 4.2.6.8 and 6.1.1.4'
S S 0.1246 0.1234 'International Tables Vol C Tables 4.2.6.8 and 6.1.1.4'
Ag Ag -0.8971 1.1015 'International Tables Vol C Tables 4.2.6.8 and 6.1.1.4'

loop_
_geom_angle_atom_site_label_1
_geom_angle_atom_site_label_2
_geom_angle_atom_site_label_3
_geom_angle
_geom_angle_site_symmetry_1
_geom_angle_site_symmetry_3
_geom_angle_publ_flag
N214 Ag1 N414 161.6(2) 1_565 . ?
N214 Ag1 O11 101.7(3) 1_565 . ?
N414 Ag1 O11 95.7(2) . . ?
N214 Ag1 O11 97.5(2) 1_565 2 ?
N414 Ag1 O11 91.2(2) . 2 ?
O11 Ag1 O11 79.8(2) . 2 ?
N114 Ag2 N314 166.45(19) . 1_656 ?
N114 Ag2 O22 94.31(17) . . ?
N314 Ag2 O22 92.39(19) 1_656 . ?
N114 Ag2 O23 88.80(17) . 3_666 ?
N314 Ag2 O23 89.12(18) 1_656 3_666 ?
O22 Ag2 O23 159.13(15) . 3_666 ?
N114 Ag2 Ag2 84.14(13) . 3_666 ?
N314 Ag2 Ag2 107.13(14) 1_656 3_666 ?
O22 Ag2 Ag2 94.04(11) . 3_666 ?
C2 C1 C20 126.2(4) . . ?
C2 C1 C111 117.8(4) . . ?
C20 C1 C111 115.9(4) . . ?
N1 C2 C1 125.6(4) . . ?
N1 C2 C3 109.4(4) . . ?
C1 C2 C3 124.7(4) . . ?
C4 C3 C2 107.2(5) . . ?
C3 C4 C5 106.9(5) . . ?
N1 C5 C6 126.3(4) . . ?
N1 C5 C4 110.2(4) . . ?
C6 C5 C4 123.4(5) . . ?
C7 C6 C5 125.0(5) . . ?
C7 C6 C211 117.9(5) . . ?
C5 C6 C211 117.0(4) . . ?
N2 C7 C6 125.6(4) . . ?
N2 C7 C8 108.4(4) . . ?
C6 C7 C8 125.8(5) . . ?
C9 C8 C7 106.7(5) . . ?
C8 C9 C10 109.8(5) . . ?
C11 C10 N2 124.6(4) . . ?
C11 C10 C9 128.6(5) . . ?
N2 C10 C9 106.7(4) . . ?
C10 C11 C12 126.1(4) . . ?
C10 C11 C311 116.7(4) . . ?
C12 C11 C311 117.2(4) . . ?
N3 C12 C11 124.8(4) . . ?
N3 C12 C13 108.8(4) . . ?
C11 C12 C13 126.3(4) . . ?
C14 C13 C12 109.3(4) . . ?
C13 C14 C15 105.9(5) . . ?
N3 C15 C16 125.9(4) . . ?
N3 C15 C14 110.2(4) . . ?
C16 C15 C14 123.8(4) . . ?
C15 C16 C17 125.3(4) . . ?
C15 C16 C411 117.5(4) . . ?
C17 C16 C411 117.2(4) . . ?
N4 C17 C16 125.6(4) . . ?
N4 C17 C18 107.1(4) . . ?
C16 C17 C18 127.3(5) . . ?
C19 C18 C17 108.4(5) . . ?
C18 C19 C20 108.4(5) . . ?
N4 C20 C1 124.7(4) . . ?
N4 C20 C19 107.3(4) . . ?
C1 C20 C19 128.0(4) . . ?
C116 C111 C112 117.1(4) . . ?
C116 C111 C1 121.4(5) . . ?
C112 C111 C1 121.4(4) . . ?
C113 C112 C111 120.7(5) . . ?
N114 C113 C112 121.4(6) . . ?
N114 C115 C116 123.2(5) . . ?
C115 C116 C111 119.2(5) . . ?
C216 C211 C212 117.4(5) . . ?
C216 C211 C6 121.6(6) . . ?
C212 C211 C6 120.9(6) . . ?
C213 C212 C211 119.5(6) . . ?
N214 C213 C212 122.3(7) . . ?
N214 C215 C216 123.4(7) . . ?
C215 C216 C211 119.6(7) . . ?
C312 C311 C316 118.5(4) . . ?
C312 C311 C11 120.2(5) . . ?
C316 C311 C11 121.1(5) . . ?
C311 C312 C313 118.5(5) . . ?
N314 C313 C312 122.3(5) . . ?
N314 C315 C316 122.1(6) . . ?
C315 C316 C311 119.5(5) . . ?
C416 C411 C412 116.0(5) . . ?
C416 C411 C16 124.1(5) . . ?
C412 C411 C16 119.8(5) . . ?
C413 C412 C411 118.1(5) . . ?
N414 C413 C412 124.3(6) . . ?
N414 C415 C416 123.5(6) . . ?
C415 C416 C411 121.8(6) . . ?
C5 N1 C2 106.3(4) . . ?
C7 N2 C10 108.3(4) . . ?
C15 N3 C12 105.8(4) . . ?
C17 N4 C20 108.8(4) . . ?
C113 N114 C115 118.3(5) . . ?
C113 N114 Ag2 123.3(4) . . ?
C115 N114 Ag2 118.4(4) . . ?
C215 N214 C213 117.7(6) . . ?
C215 N214 Ag1 120.8(5) . 1_545 ?
C213 N214 Ag1 121.4(6) . 1_545 ?
C315 N314 C313 118.9(5) . . ?
C315 N314 Ag2 120.8(4) . 1_454 ?
C313 N314 Ag2 119.9(4) . 1_454 ?
C413 N414 C415 116.1(5) . . ?
C413 N414 Ag1 124.4(4) . . ?
C415 N414 Ag1 119.2(4) . . ?
F12 C100 F11 110.3(13) . . ?
F12 C100 F13 105.6(10) . . ?
F11 C100 F13 107.4(11) . . ?
F12 C100 S1 110.1(9) . . ?
F11 C100 S1 111.8(10) . . ?
F13 C100 S1 111.4(10) . . ?
S1 O11 Ag1 143.1(4) . . ?
O11 S1 O13 117.3(4) . . ?
O11 S1 O12 114.4(4) . . ?
O13 S1 O12 112.8(4) . . ?
O11 S1 C100 101.8(5) . . ?
O13 S1 C100 104.7(5) . . ?
O12 S1 C100 103.6(5) . . ?
O21 S2 O23 114.8(3) . . ?
O21 S2 O22 114.2(3) . . ?
O23 S2 O22 113.7(3) . . ?
O21 S2 C200 104.3(4) . . ?
O23 S2 C200 105.5(4) . . ?
O22 S2 C200 102.6(4) . . ?
S2 O22 Ag2 114.9(3) . . ?
F21 C200 F23 108.8(8) . . ?
F21 C200 F22 106.8(9) . . ?
F23 C200 F22 107.9(9) . . ?
F21 C200 S2 113.3(7) . . ?
F23 C200 S2 111.0(7) . . ?
F22 C200 S2 108.8(7) . . ?

loop_
_geom_bond_atom_site_label_1
_geom_bond_atom_site_label_2
_geom_bond_distance
_geom_bond_site_symmetry_2
_geom_bond_publ_flag
Ag1 N214 2.145(5) 1_565 ?
Ag1 N414 2.149(5) . ?
Ag1 O11 2.552(6) . ?
Ag1 O11 2.858(7) 2 ?
Ag2 N114 2.139(4) . ?
Ag2 N314 2.142(4) 1_656 ?
Ag2 O22 2.614(5) . ?
Ag2 O23 3.089(6) 3_666 ?
Ag2 Ag2 3.4586(14) 3_666 ?
C1 C2 1.387(7) . ?
C1 C20 1.388(6) . ?
C1 C111 1.503(6) . ?
C2 N1 1.367(5) . ?
C2 C3 1.448(7) . ?
C3 C4 1.329(7) . ?
C4 C5 1.444(7) . ?
C5 N1 1.353(6) . ?
C5 C6 1.425(7) . ?
C6 C7 1.396(7) . ?
C6 C211 1.479(7) . ?
C7 N2 1.374(6) . ?
C7 C8 1.419(6) . ?
C8 C9 1.348(7) . ?
C9 C10 1.410(7) . ?
C10 C11 1.386(6) . ?
C10 N2 1.382(6) . ?
C11 C12 1.401(6) . ?
C11 C311 1.506(6) . ?
C12 N3 1.370(5) . ?
C12 C13 1.432(6) . ?
C13 C14 1.311(6) . ?
C14 C15 1.449(6) . ?
C15 N3 1.364(6) . ?
C15 C16 1.395(6) . ?
C16 C17 1.391(6) . ?
C16 C411 1.481(7) . ?
C17 N4 1.373(6) . ?
C17 C18 1.435(6) . ?
C18 C19 1.332(7) . ?
C19 C20 1.428(6) . ?
C20 N4 1.379(6) . ?
C111 C116 1.378(7) . ?
C111 C112 1.374(7) . ?
C112 C113 1.379(7) . ?
C113 N114 1.326(7) . ?
C115 N114 1.327(7) . ?
C115 C116 1.369(7) . ?
C211 C216 1.386(8) . ?
C211 C212 1.391(8) . ?
C212 C213 1.382(8) . ?
C213 N214 1.344(8) . ?
C215 N214 1.335(8) . ?
C215 C216 1.366(8) . ?
C311 C312 1.383(7) . ?
C311 C316 1.388(7) . ?
C312 C313 1.399(7) . ?
C313 N314 1.338(7) . ?
C315 N314 1.331(7) . ?
C315 C316 1.383(7) . ?
C411 C416 1.385(7) . ?
C411 C412 1.409(7) . ?
C412 C413 1.375(7) . ?
C413 N414 1.339(7) . ?
C415 N414 1.340(7) . ?
C415 C416 1.326(7) . ?
N214 Ag1 2.145(5) 1_545 ?
N314 Ag2 2.142(4) 1_454 ?
C100 F12 1.294(10) . ?
C100 F11 1.301(11) . ?
C100 F13 1.322(10) . ?
C100 S1 1.766(14) . ?
O11 S1 1.413(6) . ?
O12 S1 1.446(5) . ?
O13 S1 1.438(5) . ?
S2 O21 1.418(4) . ?
S2 O23 1.421(5) . ?
S2 O22 1.439(4) . ?
S2 C200 1.790(10) . ?
C200 F21 1.280(8) . ?
C200 F23 1.291(8) . ?
C200 F22 1.316(9) . ?
